data_4516085
loop_
_publ_author_name
'Nakagawa, Yoko'
'Imokawa, Yusuke'
'Fujisawa, Ikuhide'
'Nakayama, Naofumi'
'Goto, Hitoshi'
'Chanthamath, Soda'
'Shibatomi, Kazutaka'
'Iwasa, Seiji'

_publ_section_title
;
 Ligand Exchange Reaction on a Ru(II)-Pheox Complex as a Mechanistic Study
 of Catalytic Reactions.
;
_journal_issue 9
_journal_name_full 'ACS omega'
_journal_page_first 11286
_journal_page_last 11289
_journal_paper_doi 10.1021/acsomega.8b01510
_journal_volume 3
_journal_year 2018
_chemical_absolute_configuration ad
_chemical_formula_moiety
;
C15 H12 O N Ru 1+, C5 H5 N, 3(C2 H3 N), P F6 1-, 0.33(C2 H3 N)
;
_chemical_formula_sum 'C26.67 H27 F6 N5.33 O P Ru'
_chemical_formula_weight 684.24
_chemical_name_common
;
(pyridine)(acetonitrile)3-Ru(II)-phenyloxazoline
;
_space_group_crystal_system trigonal
_space_group_IT_number 146
_space_group_name_Hall 'R 3'
_space_group_name_H-M_alt 'R 3 :H'
_atom_sites_solution_hydrogens geom
_atom_sites_solution_primary direct
_atom_sites_solution_secondary difmap
_audit_creation_method SHELXL-97
_cell_angle_alpha 90.00
_cell_angle_beta 90.00
_cell_angle_gamma 120.00
_cell_formula_units_Z 9
_cell_length_a 28.322(2)
_cell_length_b 28.322(2)
_cell_length_c 9.9011(10)
_cell_measurement_reflns_used 5306
_cell_measurement_temperature 295.1500
_cell_measurement_theta_max 27.4680
_cell_measurement_theta_min 2.2181
_cell_volume 6878.0(10)
_computing_cell_refinement 'CrystalClear (Rigaku/MSC Inc., 2006)'
_computing_data_collection 'CrystalClear (Rigaku/MSC Inc., 2006)'
_computing_data_reduction 'CrystalClear (Rigaku/MSC Inc., 2006)'
_computing_molecular_graphics 'Yadokari-XG 2009 (Wakita Nemoto et al., 2009)'
_computing_publication_material 'Ortep-3 ver.2 (L.J. Farrugia, 1997)'
_computing_structure_refinement 'SHELXL-97 (Sheldrick, 1997)'
_computing_structure_solution 'SIR97 (Altomare, Cascarano et al, 1997)'
_diffrn_ambient_temperature 295(2)
_diffrn_detector_area_resol_mean 14.7059
_diffrn_measured_fraction_theta_full 0.995
_diffrn_measured_fraction_theta_max 0.995
_diffrn_measurement_device_type CCD
_diffrn_measurement_method dtintegrate.ref
_diffrn_radiation_monochromator 'Graphite Monochromator'
_diffrn_radiation_probe x-ray
_diffrn_radiation_type MoK\a
_diffrn_radiation_wavelength 0.71069
_diffrn_reflns_av_R_equivalents 0.0300
_diffrn_reflns_av_sigmaI/netI 0.0420
_diffrn_reflns_limit_h_max 33
_diffrn_reflns_limit_h_min -36
_diffrn_reflns_limit_k_max 36
_diffrn_reflns_limit_k_min -16
_diffrn_reflns_limit_l_max 12
_diffrn_reflns_limit_l_min -12
_diffrn_reflns_number 17058
_diffrn_reflns_theta_full 27.50
_diffrn_reflns_theta_max 27.50
_diffrn_reflns_theta_min 2.22
_diffrn_source 'Rotating Anode'
_exptl_absorpt_coefficient_mu 0.631
_exptl_absorpt_correction_T_max 1.0000
_exptl_absorpt_correction_T_min 0.7688
_exptl_absorpt_correction_type multi-scan
_exptl_crystal_colour Yellow
_exptl_crystal_density_diffrn 1.487
_exptl_crystal_density_method 'not measured'
_exptl_crystal_description Prism
_exptl_crystal_F_000 3108
_exptl_crystal_recrystallization_method
;
Re-crystallisation from solvent: dichloromethane/hexane
;
_exptl_crystal_size_max 0.50
_exptl_crystal_size_mid 0.10
_exptl_crystal_size_min 0.10
_refine_diff_density_max 0.780
_refine_diff_density_min -0.700
_refine_diff_density_rms 0.083
_refine_ls_abs_structure_details 'Flack H D (1983), Acta Cryst. A39, 876-881'
_refine_ls_abs_structure_Flack -0.02(4)
_refine_ls_extinction_method none
_refine_ls_goodness_of_fit_ref 1.079
_refine_ls_hydrogen_treatment mixed
_refine_ls_matrix_type full
_refine_ls_number_parameters 376
_refine_ls_number_reflns 6735
_refine_ls_number_restraints 4
_refine_ls_restrained_S_all 1.080
_refine_ls_R_factor_all 0.0637
_refine_ls_R_factor_gt 0.0534
_refine_ls_shift/su_max 0.000
_refine_ls_shift/su_mean 0.000
_refine_ls_structure_factor_coef Fsqd
_refine_ls_weighting_details 'calc w=1/[\s^2^(Fo^2^)+(0.0828P)^2^+2.0980P] where P=(Fo^2^+2Fc^2^)/3'
_refine_ls_weighting_scheme calc
_refine_ls_wR_factor_gt 0.1327
_refine_ls_wR_factor_ref 0.1438
_reflns_number_gt 5667
_reflns_number_total 6735
_reflns_threshold_expression >2sigma(I)
_cod_data_source_file ao8b01510_si_002.cif
_cod_data_source_block iwasa111
_cod_depositor_comments
;
The following automatic conversions were performed:

data item '_exptl_absorpt_correction_type' value 'Multi-scan' was
changed to 'multi-scan' in accordance with the
/home/data/users/saulius/crontab/automatic-downloads/current/ACS/lib/dictionaries/cif_core.dic
dictionary named 'cif_core.dic' version 2.4.2 last updated on
2011-04-26.

Automatic conversion script
Id: cif_fix_values 6909 2019-04-08 15:41:33Z antanas 
;
_cod_original_cell_volume 6878.0(11)
_cod_original_sg_symbol_H-M 'R 3'
_cod_database_code 4516085

loop_
_symmetry_equiv_pos_as_xyz
'x, y, z'
'-y, x-y, z'
'-x+y, -x, z'
'x+2/3, y+1/3, z+1/3'
'-y+2/3, x-y+1/3, z+1/3'
'-x+y+2/3, -x+1/3, z+1/3'
'x+1/3, y+2/3, z+2/3'
'-y+1/3, x-y+2/3, z+2/3'
'-x+y+1/3, -x+2/3, z+2/3'

loop_
_atom_site_label
_atom_site_type_symbol
_atom_site_fract_x
_atom_site_fract_y
_atom_site_fract_z
_atom_site_U_iso_or_equiv
_atom_site_adp_type
_atom_site_occupancy
_atom_site_symmetry_multiplicity
_atom_site_calc_flag
_atom_site_refinement_flags
N1 N 0.0881(2) 0.2601(2) 0.1195(5) 0.0579(11) Uani 1 1 d .
N2 N 0.20080(19) 0.2785(2) -0.0083(5) 0.0542(11) Uani 1 1 d .
N3 N 0.1653(2) 0.2443(2) 0.2758(5) 0.0553(11) Uani 1 1 d .
N4 N 0.1560(2) 0.1626(2) 0.0869(5) 0.0607(12) Uani 1 1 d .
N5 N 0.0924(2) 0.1856(2) -0.0839(5) 0.0589(11) Uani 1 1 d .
F1 F 0.2438(3) 0.4148(3) 0.5041(5) 0.130(2) Uani 1 1 d .
F2 F 0.2673(3) 0.3932(3) 0.3117(5) 0.1110(17) Uani 1 1 d .
F3 F 0.1820(3) 0.3700(4) 0.3451(10) 0.162(3) Uani 1 1 d .
F4 F 0.2117(4) 0.4613(4) 0.3833(9) 0.181(4) Uani 1 1 d .
F5 F 0.2935(4) 0.4776(3) 0.3621(14) 0.213(5) Uani 1 1 d .
F6 F 0.2270(4) 0.4304(3) 0.1992(6) 0.172(4) Uani 1 1 d .
C1 C 0.0469(2) 0.2378(3) 0.1996(6) 0.0597(14) Uani 1 1 d .
C2 C 0.0493(5) 0.3154(4) 0.1439(10) 0.102(3) Uani 1 1 d .
H2 H 0.0674 0.3464 0.2042 0.122 Uiso 1 1 calc R
H2A H 0.0246 0.3204 0.0859 0.122 Uiso 1 1 calc R
C3 C 0.0914(3) 0.3090(3) 0.0590(8) 0.0707(17) Uani 1 1 d .
H3 H 0.1278 0.3404 0.0747 0.085 Uiso 1 1 calc R
C4 C 0.0301(2) 0.1853(2) 0.2585(6) 0.0565(13) Uani 1 1 d .
C5 C 0.0615(2) 0.1626(2) 0.2129(6) 0.0526(12) Uani 1 1 d .
C6 C 0.0467(3) 0.1113(3) 0.2611(6) 0.0625(14) Uani 1 1 d .
H6 H 0.0664 0.0947 0.2341 0.075 Uiso 1 1 calc R
C7 C 0.0021(3) 0.0835(3) 0.3509(7) 0.0757(19) Uani 1 1 d .
H7 H -0.0072 0.0489 0.3817 0.091 Uiso 1 1 calc R
C8 C -0.0269(3) 0.1071(3) 0.3922(7) 0.0736(19) Uani 1 1 d .
H8 H -0.0566 0.0884 0.4497 0.088 Uiso 1 1 calc R
C9 C -0.0124(3) 0.1595(3) 0.3488(7) 0.0691(18) Uani 1 1 d .
H9 H -0.0310 0.1767 0.3800 0.083 Uiso 1 1 calc R
C10 C 0.0804(3) 0.3015(3) -0.0918(8) 0.0694(17) Uani 1 1 d .
C11 C 0.1200(3) 0.3342(3) -0.1855(9) 0.085(2) Uani 1 1 d .
H11 H 0.1540 0.3611 -0.1551 0.102 Uiso 1 1 calc R
C12 C 0.1101(5) 0.3277(5) -0.3205(11) 0.108(3) Uani 1 1 d .
H12 H 0.1369 0.3505 -0.3812 0.129 Uiso 1 1 calc R
C13 C 0.0613(6) 0.2880(5) -0.3665(11) 0.111(3) Uani 1 1 d .
H13 H 0.0548 0.2830 -0.4589 0.133 Uiso 1 1 calc R
C14 C 0.0223(5) 0.2560(4) -0.2788(11) 0.108(3) Uani 1 1 d .
H14 H -0.0112 0.2287 -0.3109 0.130 Uiso 1 1 calc R
C15 C 0.0310(3) 0.2629(4) -0.1443(9) 0.088(3) Uani 1 1 d .
H15 H 0.0028 0.2410 -0.0856 0.106 Uiso 1 1 calc R
C16 C 0.2246(2) 0.3303(2) 0.0354(6) 0.0604(14) Uani 1 1 d .
H16 H 0.2095 0.3387 0.1087 0.072 Uiso 1 1 calc R
C17 C 0.2708(3) 0.3716(3) -0.0258(8) 0.079(2) Uani 1 1 d .
H17 H 0.2864 0.4072 0.0060 0.095 Uiso 1 1 calc R
C18 C 0.2935(3) 0.3598(3) -0.1330(7) 0.084(2) Uani 1 1 d .
H18 H 0.3241 0.3872 -0.1767 0.101 Uiso 1 1 calc R
C19 C 0.2705(3) 0.3072(3) -0.1742(6) 0.076(2) Uani 1 1 d .
H19 H 0.2861 0.2977 -0.2439 0.091 Uiso 1 1 calc R
C20 C 0.2237(3) 0.2679(3) -0.1120(6) 0.0612(14) Uani 1 1 d .
H20 H 0.2074 0.2323 -0.1443 0.073 Uiso 1 1 calc R
C21 C 0.1834(3) 0.2590(3) 0.3789(6) 0.0623(15) Uani 1 1 d .
C22 C 0.2066(4) 0.2766(4) 0.5135(7) 0.090(2) Uani 1 1 d .
H22 H 0.1804 0.2787 0.5710 0.135 Uiso 1 1 calc R
H22A H 0.2388 0.3119 0.5078 0.135 Uiso 1 1 calc R
H22B H 0.2158 0.2509 0.5503 0.135 Uiso 1 1 calc R
C23 C 0.1661(3) 0.1279(3) 0.0741(7) 0.0703(18) Uani 1 1 d .
C24 C 0.1774(5) 0.0834(4) 0.0570(11) 0.116(4) Uani 1 1 d .
H24 H 0.2114 0.0927 0.1000 0.174 Uiso 1 1 calc R
H24A H 0.1796 0.0772 -0.0375 0.174 Uiso 1 1 calc R
H24B H 0.1486 0.0508 0.0974 0.174 Uiso 1 1 calc R
C25 C 0.0760(4) 0.1691(3) -0.1875(8) 0.083(2) Uani 1 1 d .
C26 C 0.0568(5) 0.1502(6) -0.3228(11) 0.140(5) Uani 1 1 d .
H26 H 0.0702 0.1808 -0.3828 0.210 Uiso 1 1 calc R
H26A H 0.0177 0.1308 -0.3237 0.210 Uiso 1 1 calc R
H26B H 0.0698 0.1264 -0.3517 0.210 Uiso 1 1 calc R
P1 P 0.23843(10) 0.42665(10) 0.3496(2) 0.0842(6) Uani 1 1 d .
Ru1 Ru 0.127921(16) 0.215053(16) 0.09729(4) 0.04870(13) Uani 1 1 d .
O1 O 0.0200(2) 0.2648(2) 0.2203(6) 0.0817(14) Uani 1 1 d .
C27 C 0.0253(15) 0.0361(16) -0.061(4) 0.123(11) Uiso 0.33 1 d PD
C28 C 0.0685(11) 0.0381(12) -0.151(3) 0.094(7) Uiso 0.33 1 d PD
N6 N -0.0193(16) 0.015(2) -0.026(4) 0.18(2) Uiso 0.33 1 d PD

loop_
_atom_site_aniso_label
_atom_site_aniso_U_11
_atom_site_aniso_U_22
_atom_site_aniso_U_33
_atom_site_aniso_U_23
_atom_site_aniso_U_13
_atom_site_aniso_U_12
N1 0.061(3) 0.051(3) 0.070(3) -0.004(2) -0.006(2) 0.035(2)
N2 0.050(3) 0.062(3) 0.045(2) 0.003(2) -0.0047(19) 0.025(2)
N3 0.050(3) 0.057(3) 0.057(3) 0.003(2) -0.002(2) 0.025(2)
N4 0.055(3) 0.070(3) 0.058(3) 0.010(2) 0.006(2) 0.032(3)
N5 0.056(3) 0.060(3) 0.067(3) -0.006(2) -0.011(2) 0.034(2)
F1 0.183(6) 0.155(5) 0.076(3) -0.019(3) -0.011(3) 0.103(5)
F2 0.143(5) 0.136(5) 0.094(3) -0.015(3) -0.014(3) 0.100(4)
F3 0.109(5) 0.154(7) 0.198(8) -0.027(6) -0.030(5) 0.046(5)
F4 0.236(9) 0.253(10) 0.164(7) -0.106(7) -0.089(6) 0.204(9)
F5 0.137(6) 0.081(4) 0.382(16) -0.012(6) -0.005(8) 0.024(4)
F6 0.322(12) 0.168(7) 0.099(4) -0.019(4) -0.059(5) 0.178(8)
C1 0.053(3) 0.064(4) 0.069(3) -0.012(3) -0.009(3) 0.034(3)
C2 0.136(8) 0.100(6) 0.108(6) -0.007(5) 0.000(6) 0.088(7)
C3 0.085(4) 0.059(4) 0.086(4) -0.004(3) -0.012(3) 0.049(4)
C4 0.048(3) 0.058(3) 0.062(3) -0.009(2) -0.008(2) 0.026(3)
C5 0.041(3) 0.060(3) 0.051(3) -0.006(2) -0.002(2) 0.021(2)
C6 0.061(4) 0.055(3) 0.073(4) 0.009(3) 0.008(3) 0.030(3)
C7 0.067(4) 0.065(4) 0.075(4) 0.009(3) 0.006(3) 0.018(3)
C8 0.053(4) 0.088(5) 0.068(4) 0.009(3) 0.013(3) 0.026(4)
C9 0.059(4) 0.088(5) 0.058(3) -0.002(3) 0.004(3) 0.035(3)
C10 0.066(4) 0.051(3) 0.100(5) 0.008(3) -0.012(3) 0.036(3)
C11 0.066(4) 0.076(5) 0.111(6) 0.013(4) 0.001(4) 0.034(4)
C12 0.116(8) 0.117(8) 0.094(6) 0.034(6) 0.011(6) 0.061(7)
C13 0.149(10) 0.123(9) 0.092(6) 0.005(6) -0.025(7) 0.092(8)
C14 0.113(7) 0.096(6) 0.110(7) 0.010(6) -0.042(6) 0.048(6)
C15 0.068(5) 0.084(5) 0.105(6) 0.025(4) -0.018(4) 0.032(4)
C16 0.048(3) 0.057(3) 0.061(3) 0.000(3) -0.001(2) 0.014(3)
C17 0.063(4) 0.067(4) 0.085(5) -0.004(4) 0.004(4) 0.016(3)
C18 0.067(4) 0.080(5) 0.068(4) 0.000(4) 0.009(3) 0.007(4)
C19 0.066(4) 0.094(5) 0.049(3) 0.002(3) 0.009(3) 0.027(4)
C20 0.056(3) 0.065(4) 0.054(3) -0.005(3) -0.004(2) 0.024(3)
C21 0.067(4) 0.068(4) 0.051(3) 0.001(3) -0.008(3) 0.033(3)
C22 0.122(7) 0.095(6) 0.061(4) -0.013(4) -0.030(4) 0.061(5)
C23 0.075(4) 0.076(4) 0.081(4) 0.026(3) 0.024(3) 0.054(4)
C24 0.149(9) 0.117(7) 0.131(8) 0.062(6) 0.068(7) 0.102(7)
C25 0.093(5) 0.086(5) 0.074(4) -0.023(4) -0.037(4) 0.047(4)
C26 0.154(10) 0.174(11) 0.096(7) -0.075(8) -0.073(7) 0.086(9)
P1 0.0982(15) 0.0970(15) 0.0736(11) -0.0165(10) -0.0186(10) 0.0611(13)
Ru1 0.0458(2) 0.0496(2) 0.0514(2) -0.00027(18) -0.00403(18) 0.0244(2)
O1 0.089(3) 0.092(4) 0.094(3) -0.004(3) 0.001(3) 0.067(3)

loop_
_atom_type_symbol
_atom_type_description
_atom_type_scat_dispersion_real
_atom_type_scat_dispersion_imag
_atom_type_scat_source
C C 0.0033 0.0016 'International Tables Vol C Tables 4.2.6.8 and 6.1.1.4'
H H 0.0000 0.0000 'International Tables Vol C Tables 4.2.6.8 and 6.1.1.4'
N N 0.0061 0.0033 'International Tables Vol C Tables 4.2.6.8 and 6.1.1.4'
O O 0.0106 0.0060 'International Tables Vol C Tables 4.2.6.8 and 6.1.1.4'
F F 0.0171 0.0103 'International Tables Vol C Tables 4.2.6.8 and 6.1.1.4'
P P 0.1023 0.0942 'International Tables Vol C Tables 4.2.6.8 and 6.1.1.4'
Ru Ru -1.2594 0.8363 'International Tables Vol C Tables 4.2.6.8 and 6.1.1.4'

loop_
_geom_angle_atom_site_label_1
_geom_angle_atom_site_label_2
_geom_angle_atom_site_label_3
_geom_angle
_geom_angle_site_symmetry_1
_geom_angle_site_symmetry_3
C1 N1 C3 109.1(5) . .
C1 N1 Ru1 113.6(4) . .
C3 N1 Ru1 137.1(5) . .
C20 N2 C16 117.5(5) . .
C20 N2 Ru1 123.2(4) . .
C16 N2 Ru1 119.3(4) . .
C21 N3 Ru1 176.1(5) . .
C23 N4 Ru1 171.7(6) . .
C25 N5 Ru1 175.0(6) . .
N1 C1 O1 116.8(6) . .
N1 C1 C4 120.4(5) . .
O1 C1 C4 122.7(6) . .
O1 C2 C3 105.3(6) . .
O1 C2 H2 110.7 . .
C3 C2 H2 110.7 . .
O1 C2 H2A 110.7 . .
C3 C2 H2A 110.7 . .
H2 C2 H2A 108.8 . .
N1 C3 C10 110.8(5) . .
N1 C3 C2 101.6(6) . .
C10 C3 C2 115.9(6) . .
N1 C3 H3 109.4 . .
C10 C3 H3 109.4 . .
C2 C3 H3 109.4 . .
C9 C4 C5 123.4(6) . .
C9 C4 C1 124.1(6) . .
C5 C4 C1 112.6(5) . .
C6 C5 C4 116.2(5) . .
C6 C5 Ru1 129.5(5) . .
C4 C5 Ru1 114.0(4) . .
C5 C6 C7 121.2(6) . .
C5 C6 H6 119.4 . .
C7 C6 H6 119.4 . .
C8 C7 C6 120.4(7) . .
C8 C7 H7 119.8 . .
C6 C7 H7 119.8 . .
C7 C8 C9 120.1(6) . .
C7 C8 H8 119.9 . .
C9 C8 H8 119.9 . .
C4 C9 C8 118.6(7) . .
C4 C9 H9 120.7 . .
C8 C9 H9 120.7 . .
C15 C10 C11 116.0(7) . .
C15 C10 C3 122.6(7) . .
C11 C10 C3 121.4(7) . .
C12 C11 C10 121.5(9) . .
C12 C11 H11 119.3 . .
C10 C11 H11 119.3 . .
C13 C12 C11 120.0(10) . .
C13 C12 H12 120.0 . .
C11 C12 H12 120.0 . .
C14 C13 C12 119.9(10) . .
C14 C13 H13 120.0 . .
C12 C13 H13 120.0 . .
C13 C14 C15 120.8(10) . .
C13 C14 H14 119.6 . .
C15 C14 H14 119.6 . .
C14 C15 C10 121.8(9) . .
C14 C15 H15 119.1 . .
C10 C15 H15 119.1 . .
N2 C16 C17 121.8(6) . .
N2 C16 H16 119.1 . .
C17 C16 H16 119.1 . .
C18 C17 C16 119.7(7) . .
C18 C17 H17 120.2 . .
C16 C17 H17 120.2 . .
C19 C18 C17 118.4(7) . .
C19 C18 H18 120.8 . .
C17 C18 H18 120.8 . .
C18 C19 C20 119.6(7) . .
C18 C19 H19 120.2 . .
C20 C19 H19 120.2 . .
N2 C20 C19 123.0(6) . .
N2 C20 H20 118.5 . .
C19 C20 H20 118.5 . .
N3 C21 C22 178.5(7) . .
C21 C22 H22 109.5 . .
C21 C22 H22A 109.5 . .
H22 C22 H22A 109.5 . .
C21 C22 H22B 109.5 . .
H22 C22 H22B 109.5 . .
H22A C22 H22B 109.5 . .
N4 C23 C24 178.6(9) . .
C23 C24 H24 109.5 . .
C23 C24 H24A 109.5 . .
H24 C24 H24A 109.5 . .
C23 C24 H24B 109.5 . .
H24 C24 H24B 109.5 . .
H24A C24 H24B 109.5 . .
N5 C25 C26 177.5(12) . .
C25 C26 H26 109.5 . .
C25 C26 H26A 109.5 . .
H26 C26 H26A 109.5 . .
C25 C26 H26B 109.5 . .
H26 C26 H26B 109.5 . .
H26A C26 H26B 109.5 . .
F5 P1 F6 99.6(7) . .
F5 P1 F4 88.6(6) . .
F6 P1 F4 88.8(4) . .
F5 P1 F2 89.7(5) . .
F6 P1 F2 90.1(4) . .
F4 P1 F2 177.8(6) . .
F5 P1 F1 87.7(6) . .
F6 P1 F1 172.6(5) . .
F4 P1 F1 93.1(4) . .
F2 P1 F1 88.3(3) . .
F5 P1 F3 174.8(6) . .
F6 P1 F3 84.5(5) . .
F4 P1 F3 94.7(6) . .
F2 P1 F3 87.1(4) . .
F1 P1 F3 88.2(5) . .
N4 Ru1 N3 91.6(2) . .
N4 Ru1 N5 87.1(2) . .
N3 Ru1 N5 178.2(2) . .
N4 Ru1 C5 93.0(2) . .
N3 Ru1 C5 84.9(2) . .
N5 Ru1 C5 96.3(2) . .
N4 Ru1 N1 171.5(2) . .
N3 Ru1 N1 89.4(2) . .
N5 Ru1 N1 92.1(2) . .
C5 Ru1 N1 78.8(2) . .
N4 Ru1 N2 91.3(2) . .
N3 Ru1 N2 89.73(18) . .
N5 Ru1 N2 89.15(19) . .
C5 Ru1 N2 173.3(2) . .
N1 Ru1 N2 97.1(2) . .
C1 O1 C2 105.9(6) . .
N6 C27 N6 99(7) 3 .
N6 C27 C28 77(4) 3 .
N6 C27 C28 150(4) . .
N6 C27 C27 43(4) 3 3
N6 C27 C27 79(3) . 3
C28 C27 C27 78(3) . 3
N6 C27 C27 93(5) 3 2
N6 C27 C27 25(3) . 2
C28 C27 C27 125(2) . 2
C27 C27 C27 59.995(4) 3 2
N6 C27 N6 53(4) 3 2
N6 C27 N6 55(3) . 2
C28 C27 N6 102(3) . 2
C27 C27 N6 24.4(17) 3 2
C27 C27 N6 39.9(12) 2 2
N6 C27 C28 141(5) 3 2
N6 C27 C28 51(3) . 2
C28 C27 C28 116(3) . 2
C27 C27 C28 100.9(19) 3 2
C27 C27 C28 49.0(17) 2 2
N6 C27 C28 87(2) 2 2
C27 C28 N6 28(2) . 3
C27 C28 C27 53(3) . 3
N6 C28 C27 36.4(16) 3 3
C27 N6 C27 112(7) 2 .
C27 N6 N6 103(5) 2 3
C27 N6 N6 30(3) . 3
C27 N6 N6 52(5) 2 2
C27 N6 N6 84(3) . 2
N6 N6 N6 60.003(4) 3 2
C27 N6 C28 75(4) 2 2
C27 N6 C28 93(4) . 2
N6 N6 C28 119(2) 3 2
N6 N6 C28 120(3) 2 2
C27 N6 C27 63(4) 2 3
C27 N6 C27 61(3) . 3
N6 N6 C27 40.5(13) 3 3
N6 N6 C27 23.7(17) 2 3
C28 N6 C27 112(3) 2 3

loop_
_geom_bond_atom_site_label_1
_geom_bond_atom_site_label_2
_geom_bond_distance
_geom_bond_site_symmetry_2
N1 C1 1.286(8) .
N1 C3 1.470(8) .
N1 Ru1 2.093(5) .
N2 C20 1.326(8) .
N2 C16 1.345(8) .
N2 Ru1 2.207(5) .
N3 C21 1.125(7) .
N3 Ru1 2.013(5) .
N4 C23 1.159(8) .
N4 Ru1 2.009(6) .
N5 C25 1.126(8) .
N5 Ru1 2.022(5) .
F1 P1 1.590(6) .
F2 P1 1.577(5) .
F3 P1 1.601(8) .
F4 P1 1.548(6) .
F5 P1 1.510(8) .
F6 P1 1.538(6) .
C1 O1 1.339(7) .
C1 C4 1.439(9) .
C2 O1 1.457(11) .
C2 C3 1.540(12) .
C2 H2 0.9700 .
C2 H2A 0.9700 .
C3 C10 1.519(11) .
C3 H3 0.9800 .
C4 C9 1.379(9) .
C4 C5 1.407(8) .
C5 C6 1.380(9) .
C5 Ru1 2.064(6) .
C6 C7 1.418(9) .
C6 H6 0.9300 .
C7 C8 1.357(11) .
C7 H7 0.9300 .
C8 C9 1.394(11) .
C8 H8 0.9300 .
C9 H9 0.9300 .
C10 C15 1.376(11) .
C10 C11 1.392(11) .
C11 C12 1.359(14) .
C11 H11 0.9300 .
C12 C13 1.352(15) .
C12 H12 0.9300 .
C13 C14 1.339(16) .
C13 H13 0.9300 .
C14 C15 1.351(14) .
C14 H14 0.9300 .
C15 H15 0.9300 .
C16 C17 1.386(9) .
C16 H16 0.9300 .
C17 C18 1.366(11) .
C17 H17 0.9300 .
C18 C19 1.357(11) .
C18 H18 0.9300 .
C19 C20 1.378(9) .
C19 H19 0.9300 .
C20 H20 0.9300 .
C21 C22 1.459(9) .
C22 H22 0.9600 .
C22 H22A 0.9600 .
C22 H22B 0.9600 .
C23 C24 1.458(11) .
C24 H24 0.9600 .
C24 H24A 0.9600 .
C24 H24B 0.9600 .
C25 C26 1.444(10) .
C26 H26 0.9600 .
C26 H26A 0.9600 .
C26 H26B 0.9600 .
C27 N6 0.73(6) 3
C27 N6 1.150(18) .
C27 C28 1.491(18) .
C27 C27 1.57(7) 3
C27 C27 1.57(7) 2
C27 N6 1.76(4) 2
C27 C28 1.94(6) 2
C28 N6 1.50(5) 3
C28 C27 1.94(6) 3
N6 C27 0.73(6) 2
N6 N6 1.45(7) 3
N6 N6 1.45(7) 2
N6 C28 1.50(5) 2
N6 C27 1.76(4) 3

loop_
_geom_torsion_atom_site_label_1
_geom_torsion_atom_site_label_2
_geom_torsion_atom_site_label_3
_geom_torsion_atom_site_label_4
_geom_torsion
_geom_torsion_site_symmetry_1
_geom_torsion_site_symmetry_4
C3 N1 C1 O1 -5.8(8) . .
Ru1 N1 C1 O1 179.0(4) . .
C3 N1 C1 C4 171.8(5) . .
Ru1 N1 C1 C4 -3.5(7) . .
C1 N1 C3 C10 -113.3(6) . .
Ru1 N1 C3 C10 60.3(9) . .
C1 N1 C3 C2 10.4(8) . .
Ru1 N1 C3 C2 -176.0(6) . .
O1 C2 C3 N1 -11.3(8) . .
O1 C2 C3 C10 108.9(7) . .
N1 C1 C4 C9 177.7(6) . .
O1 C1 C4 C9 -4.9(10) . .
N1 C1 C4 C5 -2.8(8) . .
O1 C1 C4 C5 174.6(5) . .
C9 C4 C5 C6 1.7(9) . .
C1 C4 C5 C6 -177.8(5) . .
C9 C4 C5 Ru1 -172.7(5) . .
C1 C4 C5 Ru1 7.7(6) . .
C4 C5 C6 C7 0.2(9) . .
Ru1 C5 C6 C7 173.6(5) . .
C5 C6 C7 C8 -0.4(11) . .
C6 C7 C8 C9 -1.3(12) . .
C5 C4 C9 C8 -3.4(10) . .
C1 C4 C9 C8 176.1(6) . .
C7 C8 C9 C4 3.1(11) . .
N1 C3 C10 C15 64.0(9) . .
C2 C3 C10 C15 -51.1(10) . .
N1 C3 C10 C11 -117.1(7) . .
C2 C3 C10 C11 127.9(8) . .
C15 C10 C11 C12 -0.6(12) . .
C3 C10 C11 C12 -179.6(8) . .
C10 C11 C12 C13 -1.4(15) . .
C11 C12 C13 C14 1.5(16) . .
C12 C13 C14 C15 0.2(16) . .
C13 C14 C15 C10 -2.2(15) . .
C11 C10 C15 C14 2.3(12) . .
C3 C10 C15 C14 -178.7(8) . .
C20 N2 C16 C17 0.8(9) . .
Ru1 N2 C16 C17 179.1(5) . .
N2 C16 C17 C18 -0.4(11) . .
C16 C17 C18 C19 -1.6(12) . .
C17 C18 C19 C20 3.3(13) . .
C16 N2 C20 C19 1.0(9) . .
Ru1 N2 C20 C19 -177.3(5) . .
C18 C19 C20 N2 -3.0(11) . .
Ru1 N3 C21 C22 68(36) . .
Ru1 N4 C23 C24 -9(33) . .
Ru1 N5 C25 C26 -63(26) . .
C23 N4 Ru1 N3 143(3) . .
C23 N4 Ru1 N5 -38(3) . .
C23 N4 Ru1 C5 58(3) . .
C23 N4 Ru1 N1 46(4) . .
C23 N4 Ru1 N2 -127(3) . .
C21 N3 Ru1 N4 -104(8) . .
C21 N3 Ru1 N5 -144(8) . .
C21 N3 Ru1 C5 -11(8) . .
C21 N3 Ru1 N1 68(8) . .
C21 N3 Ru1 N2 165(8) . .
C25 N5 Ru1 N4 -40(7) . .
C25 N5 Ru1 N3 1(13) . .
C25 N5 Ru1 C5 -132(7) . .
C25 N5 Ru1 N1 149(7) . .
C25 N5 Ru1 N2 52(7) . .
C6 C5 Ru1 N4 0.9(6) . .
C4 C5 Ru1 N4 174.4(4) . .
C6 C5 Ru1 N3 -90.5(6) . .
C4 C5 Ru1 N3 83.0(4) . .
C6 C5 Ru1 N5 88.2(6) . .
C4 C5 Ru1 N5 -98.3(4) . .
C6 C5 Ru1 N1 179.1(6) . .
C4 C5 Ru1 N1 -7.4(4) . .
C6 C5 Ru1 N2 -128.3(17) . .
C4 C5 Ru1 N2 45(2) . .
C1 N1 Ru1 N4 17.8(17) . .
C3 N1 Ru1 N4 -155.6(13) . .
C1 N1 Ru1 N3 -79.1(4) . .
C3 N1 Ru1 N3 107.5(6) . .
C1 N1 Ru1 N5 101.9(5) . .
C3 N1 Ru1 N5 -71.6(6) . .
C1 N1 Ru1 C5 5.9(4) . .
C3 N1 Ru1 C5 -167.6(7) . .
C1 N1 Ru1 N2 -168.7(4) . .
C3 N1 Ru1 N2 17.8(6) . .
C20 N2 Ru1 N4 40.3(5) . .
C16 N2 Ru1 N4 -137.9(4) . .
C20 N2 Ru1 N3 131.9(5) . .
C16 N2 Ru1 N3 -46.3(4) . .
C20 N2 Ru1 N5 -46.7(5) . .
C16 N2 Ru1 N5 135.1(4) . .
C20 N2 Ru1 C5 169.6(17) . .
C16 N2 Ru1 C5 -9(2) . .
C20 N2 Ru1 N1 -138.7(5) . .
C16 N2 Ru1 N1 43.1(5) . .
N1 C1 O1 C2 -2.2(8) . .
C4 C1 O1 C2 -179.7(6) . .
C3 C2 O1 C1 8.6(9) . .
N6 C27 C28 N6 -85(11) . 3
C27 C27 C28 N6 -44(4) 3 3
C27 C27 C28 N6 -84(5) 2 3
N6 C27 C28 N6 -47(4) 2 3
C28 C27 C28 N6 -140(6) 2 3
N6 C27 C28 C27 44(4) 3 3
N6 C27 C28 C27 -41(10) . 3
C27 C27 C28 C27 -40(3) 2 3
N6 C27 C28 C27 -4(2) 2 3
C28 C27 C28 C27 -96.6(15) 2 3
N6 C27 N6 C27 -77(9) 3 2
C28 C27 N6 C27 2(15) . 2
C27 C27 N6 C27 -39(6) 3 2
N6 C27 N6 C27 -45(6) 2 2
C28 C27 N6 C27 75(6) 2 2
C28 C27 N6 N6 79(10) . 3
C27 C27 N6 N6 38(5) 3 3
C27 C27 N6 N6 77(9) 2 3
N6 C27 N6 N6 33(4) 2 3
C28 C27 N6 N6 152(5) 2 3
N6 C27 N6 N6 -33(4) 3 2
C28 C27 N6 N6 46(10) . 2
C27 C27 N6 N6 5.4(9) 3 2
C27 C27 N6 N6 45(6) 2 2
C28 C27 N6 N6 120(3) 2 2
N6 C27 N6 C28 -152(5) 3 2
C28 C27 N6 C28 -73(12) . 2
C27 C27 N6 C28 -114(3) 3 2
C27 C27 N6 C28 -75(6) 2 2
N6 C27 N6 C28 -120(3) 2 2
N6 C27 N6 C27 -38(5) 3 3
C28 C27 N6 C27 41(10) . 3
C27 C27 N6 C27 39(6) 2 3
N6 C27 N6 C27 -5.4(9) 2 3
C28 C27 N6 C27 114(3) 2 3
